data_4313706
loop_
_publ_author_name
'Jos\'e Ruiz'
'M. Teresa Mart\'inez'
'F\'elix Florenciano'
'Venancio Rodr\'iguez'
'Gregorio L\'opez'
'Jos\'e P\'erez'
'Penny A. Chaloner'
'Peter B. Hitchcock'

_publ_section_title
;
 Insertion Reactions into Pd-O and Pd-N Bonds: Preparation of
 Alkoxycarbonyl, Carbonato, Carbamato, Thiocarbamate, and Thioureide
 Complexes of Palladium(II)
;
_journal_name_full 'Inorganic Chemistry'
_journal_page_first 3650
_journal_page_last 3661
_journal_paper_doi 10.1021/ic0300058
_journal_volume 42
_journal_year 2003
_chemical_formula_sum 'C14 H19 F5 N2 O2 Pd'
_chemical_formula_weight 448.7
_chemical_name_systematic
;
  ?
;
_space_group_IT_number 14
_symmetry_cell_setting monoclinic
_symmetry_space_group_name_Hall '-P 2ybc'
_symmetry_space_group_name_H-M 'P 1 21/c 1'
_atom_sites_solution_hydrogens geom
_atom_sites_solution_primary Patterson
_atom_sites_solution_secondary difmap
_cell_angle_alpha 90.00
_cell_angle_beta 96.37(2)
_cell_angle_gamma 90.00
_cell_formula_units_Z 4
_cell_length_a 11.792(2)
_cell_length_b 13.370(3)
_cell_length_c 11.498(2)
_cell_measurement_reflns_used 25
_cell_measurement_temperature 293(2)
_cell_measurement_theta_max 10
_cell_measurement_theta_min 7
_cell_volume 1801.6(6)
_computing_structure_refinement MolEN
_computing_structure_solution SHELXS-86
_diffrn_ambient_temperature 293(2)
_diffrn_radiation_monochromator graphite
_diffrn_radiation_source 'fine-focus sealed tube'
_diffrn_radiation_type MoK\a
_diffrn_radiation_wavelength 0.71073
_diffrn_reflns_av_R_equivalents 0.0202
_diffrn_reflns_av_sigmaI/netI 0.0258
_diffrn_reflns_limit_h_max 14
_diffrn_reflns_limit_h_min -14
_diffrn_reflns_limit_k_max 15
_diffrn_reflns_limit_k_min 0
_diffrn_reflns_limit_l_max 13
_diffrn_reflns_limit_l_min 0
_diffrn_reflns_number 3469
_diffrn_reflns_theta_max 25
_diffrn_reflns_theta_min 2
_exptl_absorpt_coefficient_mu 1.07
_exptl_absorpt_correction_T_max 1.00
_exptl_absorpt_correction_T_min 0.83
_exptl_absorpt_correction_type psi-scan
_exptl_crystal_density_diffrn 0.941
_exptl_crystal_density_method 'not measured'
_exptl_crystal_F_000 896
_exptl_crystal_size_max 0.20
_exptl_crystal_size_mid 0.20
_exptl_crystal_size_min 0.05
_refine_diff_density_max +1.02
_refine_diff_density_min -0.28
_refine_ls_extinction_method none
_refine_ls_matrix_type full
_refine_ls_number_parameters 217
_refine_ls_number_reflns 3311
_refine_ls_number_restraints 0
_refine_ls_restrained_S_all 1.5
_refine_ls_R_factor_all 0.054
_refine_ls_R_factor_gt 0.047
_refine_ls_shift/su_max 0.03
_refine_ls_structure_factor_coef Fsqd
_refine_ls_weighting_details 'calc w=1/[\s^2^(Fo^2^)+(0.1000P)^2^+0.0000P] where P=(Fo^2^+2Fc^2^)/3'
_refine_ls_weighting_scheme calc
_reflns_number_gt 2464
_reflns_number_total 3311
_reflns_threshold_expression >2sigma(I)
_cod_data_source_file ic0300058_1.cif
_cod_data_source_block complex8
_cod_depositor_comments
;
The following automatic conversions were performed:

'_symmetry_cell_setting' value 'Monoclinic' changed to 'monoclinic'
according to the built-in table from CIF Core dictionary named
'cif_core.dic' version 2.4.1 from
2010-06-29.

'_exptl_absorpt_correction_type' value 'PSI-scan'
changed to 'psi-scan' according to the built-in table from CIF Core
dictionary named 'cif_core.dic' version 2.4.1 from 2010-06-29.

Automatic conversion script
Id: cif_fix_values 1646 2011-03-28 12:23:43Z adriana 
;
_cod_original_cell_volume 1801.5(6)
_cod_database_code 4313706

loop_
_symmetry_equiv_pos_as_xyz
'x, y, z'
'-x, y+1/2, -z+1/2'
'-x, -y, -z'
'x, -y-1/2, z-1/2'

loop_
_atom_site_aniso_label
_atom_site_aniso_U_11
_atom_site_aniso_U_22
_atom_site_aniso_U_33
_atom_site_aniso_U_23
_atom_site_aniso_U_13
_atom_site_aniso_U_12
Pd1 0.043(1) 0.042(1) 0.039(1) 0.003(1) 0.002(1) 0.007(1)
F1 0.099(3) 0.066(2) 0.072(2) 0.007(2) -0.014(2) -0.013(2)
F2 0.095(3) 0.127(4) 0.063(2) -0.002(3) -0.028(2) 0.004(3)
F3 0.081(3) 0.106(3) 0.107(3) 0.025(2) -0.014(2) 0.052(2)
F4 0.100(3) 0.054(2) 0.139(4) 0.018(2) -0.016(3) 0.010(3)
F5 0.092(3) 0.060(2) 0.089(3) 0.008(2) -0.028(2) -0.010(2)
O1 0.058(3) 0.092(3) 0.074(3) -0.009(3) 0.019(2) -0.021(3)
O2 0.075(3) 0.094(3) 0.079(3) -0.035(3) 0.017(3) -0.013(3)
N1 0.062(3) 0.040(3) 0.043(3) 0.001(2) -0.004(2) 0.002(2)
N2 0.056(3) 0.074(4) 0.062(3) -0.002(3) 0.013(3) 0.018(3)
C1 0.052(3) 0.054(4) 0.056(4) 0.002(3) 0.006(3) 0.007(3)
C2 0.050(3) 0.083(5) 0.048(3) 0.003(4) -0.009(3) 0.006(4)
C3 0.046(3) 0.073(4) 0.074(4) 0.013(3) -0.003(3) 0.032(4)
C4 0.051(3) 0.046(3) 0.088(5) 0.011(3) -0.001(3) 0.008(4)
C5 0.047(3) 0.051(3) 0.060(4) 0.005(3) -0.009(3) -0.004(3)
C6 0.040(3) 0.049(3) 0.045(3) 0.005(3) 0.002(3) 0.007(3)
C7 0.053(3) 0.046(3) 0.052(3) 0.008(3) 0.003(3) 0.010(3)
C8 0.073(4) 0.090(5) 0.104(5) -0.009(4) 0.041(4) -0.022(5)
C9 0.077(4) 0.086(5) 0.075(4) -0.011(4) 0.019(4) 0.016(4)
C10 0.091(5) 0.086(5) 0.060(4) -0.010(5) 0.002(4) 0.032(4)
C11 0.104(6) 0.108(7) 0.101(5) 0.008(5) 0.050(4) -0.014(5)
C12 0.053(4) 0.178(9) 0.116(7) -0.039(5) 0.001(4) 0.040(7)
C13 0.076(5) 0.071(5) 0.069(4) 0.002(4) -0.019(4) 0.008(4)
C14 0.156(8) 0.047(4) 0.070(5) 0.023(5) -0.016(5) -0.005(4)

loop_
_atom_site_label
_atom_site_type_symbol
_atom_site_fract_x
_atom_site_fract_y
_atom_site_fract_z
_atom_site_U_iso_or_equiv
_atom_site_thermal_displace_type
_atom_site_occupancy
_atom_site_calc_flag
_atom_site_refinement_flags
_atom_site_disorder_group
Pd1 Pd 0.16408(4) 0.06236(3) 0.19700(4) 0.042(1) Uani 1 d . .
O2 O -0.0505(4) -0.0254(4) 0.2202(4) 0.082(3) Uani 1 d . .
N1 N 0.0850(4) 0.1783(4) 0.0883(4) 0.049(2) Uani 1 d . .
C10 C 0.1642(7) 0.1958(6) -0.0036(6) 0.079(4) Uani 1 d . .
H10A H 0.1480(7) 0.2600(6) -0.0390(6) 0.103 Uiso 1 calc R .
H10B H 0.1490(7) 0.1460(6) -0.0650(6) 0.103 Uiso 1 calc R .
C9 C 0.2844(6) 0.1871(6) 0.0410(7) 0.078(4) Uani 1 d . .
H9A H 0.3310(6) 0.1960(6) -0.0210(7) 0.101 Uiso 1 calc R .
H9B H 0.3020(6) 0.2430(6) 0.0950(7) 0.101 Uiso 1 calc R .
C13 C -0.0261(6) 0.1545(6) 0.0260(6) 0.074(4) Uani 1 d . .
H13A H -0.0800(6) 0.1420(6) 0.0800(6) 0.096 Uiso 1 calc R .
H13B H -0.0530(6) 0.2080(6) -0.0250(6) 0.096 Uiso 1 calc R .
H13C H -0.0220(6) 0.0950(6) -0.0220(6) 0.096 Uiso 1 calc R .
C14 C 0.0768(8) 0.2669(5) 0.1595(7) 0.093(5) Uani 1 d . .
H14A H 0.0270(8) 0.2570(5) 0.2170(7) 0.121 Uiso 1 calc R .
H14B H 0.1500(8) 0.2870(5) 0.1950(7) 0.121 Uiso 1 calc R .
H14C H 0.0470(8) 0.3230(5) 0.1100(7) 0.121 Uiso 1 calc R .
N2 N 0.3109(5) 0.0929(4) 0.1034(5) 0.063(3) Uani 1 d . .
C11 C 0.3204(7) 0.0099(8) 0.0189(8) 0.102(6) Uani 1 d . .
H11A H 0.3350(7) -0.0520(8) 0.0570(8) 0.133 Uiso 1 calc R .
H11B H 0.2490(7) 0.0040(8) -0.0330(8) 0.133 Uiso 1 calc R .
H11C H 0.3790(7) 0.0240(8) -0.0300(8) 0.133 Uiso 1 calc R .
C12 C 0.4195(7) 0.1015(8) 0.1769(9) 0.116(6) Uani 1 d . .
H12A H 0.4370(7) 0.0410(8) 0.2190(9) 0.151 Uiso 1 calc R .
H12B H 0.4800(7) 0.1180(8) 0.1330(9) 0.151 Uiso 1 calc R .
H12C H 0.4140(7) 0.1540(8) 0.2360(9) 0.151 Uiso 1 calc R .
C6 C 0.2437(5) -0.0379(4) 0.3093(5) 0.045(3) Uani 1 d . .
C1 C 0.3012(5) -0.0070(5) 0.4145(6) 0.054(3) Uani 1 d . .
F1 F 0.3033(4) 0.0906(3) 0.4445(4) 0.081(2) Uani 1 d . .
C2 C 0.3591(5) -0.0718(5) 0.4946(6) 0.061(4) Uani 1 d . .
F2 F 0.4128(4) -0.0359(4) 0.5959(4) 0.098(3) Uani 1 d . .
C3 C 0.3612(5) -0.1715(5) 0.4694(6) 0.065(4) Uani 1 d . .
F3 F 0.4181(4) -0.2351(3) 0.5473(4) 0.100(3) Uani 1 d . .
C4 C 0.3059(5) -0.2057(5) 0.3677(6) 0.062(4) Uani 1 d . .
F4 F 0.3075(4) -0.3041(3) 0.3436(5) 0.100(3) Uani 1 d . .
C5 C 0.2490(5) -0.1392(5) 0.2917(6) 0.054(3) Uani 1 d . .
F5 F 0.1958(4) -0.1788(3) 0.1921(4) 0.083(2) Uani 1 d . .
C7 C 0.0218(5) 0.0308(5) 0.2627(5) 0.050(3) Uani 1 d . .
O1 O 0.0040(4) 0.0840(4) 0.3566(4) 0.074(3) Uani 1 d . .
C8 C -0.1061(7) 0.0681(6) 0.3958(8) 0.087(5) Uani 1 d . .
H8A H -0.1140(7) 0.1070(6) 0.4670(8) 0.113 Uiso 1 calc R .
H8B H -0.1680(7) 0.0850(6) 0.3400(8) 0.113 Uiso 1 calc R .
H8C H -0.1170(7) -0.0010(6) 0.4190(8) 0.113 Uiso 1 calc R .

loop_
_atom_type_symbol
_atom_type_description
_atom_type_scat_dispersion_real
_atom_type_scat_dispersion_imag
_atom_type_scat_source
C C 0.0033 0.0016 'International Tables Vol C Tables 4.2.6.8 and 6.1.1.4'
H H 0.0000 0.0000 'International Tables Vol C Tables 4.2.6.8 and 6.1.1.4'
F F 0.0171 0.0103 'International Tables Vol C Tables 4.2.6.8 and 6.1.1.4'
N N 0.0061 0.0033 'International Tables Vol C Tables 4.2.6.8 and 6.1.1.4'
O O 0.0106 0.0060 'International Tables Vol C Tables 4.2.6.8 and 6.1.1.4'
Pd Pd -0.9988 1.0072 'International Tables Vol C Tables 4.2.6.8 and 6.1.1.4'

loop_
_geom_angle_atom_site_label_1
_geom_angle_atom_site_label_2
_geom_angle_atom_site_label_3
_geom_angle
_geom_angle_site_symmetry_1
_geom_angle_site_symmetry_3
_geom_angle_publ_flag
C6 Pd1 N1 175.1(2) . . ?
C6 Pd1 N2 95.8(2) . . ?
N1 Pd1 N2 83.9(2) . . ?
C6 Pd1 C7 88.2(2) . . ?
N1 Pd1 C7 92.6(2) . . ?
N2 Pd1 C7 173.0(2) . . ?
C13 N1 C14 110.1(6) . . ?
C13 N1 C10 106.5(5) . . ?
C14 N1 C10 110.9(6) . . ?
C13 N1 Pd1 116.0(4) . . ?
C14 N1 Pd1 108.3(4) . . ?
C10 N1 Pd1 105.0(4) . . ?
C9 C10 N1 113.4(6) . . ?
C10 C9 N2 112.7(7) . . ?
C12 N2 C11 108.2(6) . . ?
C12 N2 C9 110.0(6) . . ?
C11 N2 C9 110.4(6) . . ?
C12 N2 Pd1 115.0(5) . . ?
C11 N2 Pd1 107.7(5) . . ?
C9 N2 Pd1 105.4(4) . . ?
C1 C6 C5 113.5(5) . . ?
C1 C6 Pd1 120.6(4) . . ?
C5 C6 Pd1 125.9(4) . . ?
F1 C1 C6 120.5(5) . . ?
F1 C1 C2 116.1(5) . . ?
C6 C1 C2 123.4(6) . . ?
F2 C2 C3 120.8(6) . . ?
F2 C2 C1 119.9(6) . . ?
C3 C2 C1 119.2(6) . . ?
F3 C3 C4 120.9(6) . . ?
F3 C3 C2 119.4(6) . . ?
C4 C3 C2 119.7(6) . . ?
F4 C4 C3 119.5(6) . . ?
F4 C4 C5 121.4(6) . . ?
C3 C4 C5 119.1(6) . . ?
F5 C5 C4 115.8(6) . . ?
F5 C5 C6 119.1(5) . . ?
C4 C5 C6 125.1(6) . . ?
O1 C7 O2 119.8(6) . . ?
O1 C7 Pd1 114.6(4) . . ?
O2 C7 Pd1 125.3(5) . . ?
C8 O1 C7 114.8(5) . . ?

loop_
_geom_bond_atom_site_label_1
_geom_bond_atom_site_label_2
_geom_bond_distance
_geom_bond_site_symmetry_2
_geom_bond_publ_flag
Pd1 C6 2.019(6) . ?
Pd1 N1 2.139(5) . ?
Pd1 N2 2.176(6) . ?
Pd1 C7 1.961(6) . ?
O2 C7 1.199(8) . ?
N1 C13 1.457(9) . ?
N1 C14 1.449(9) . ?
N1 C10 1.503(9) . ?
C10 C9 1.457(11) . ?
C9 N2 1.466(10) . ?
N2 C12 1.459(10) . ?
N2 C11 1.487(11) . ?
C6 C1 1.382(8) . ?
C6 C5 1.372(9) . ?
C1 F1 1.349(8) . ?
C1 C2 1.388(9) . ?
C2 F2 1.351(8) . ?
C2 C3 1.364(10) . ?
C3 F3 1.357(8) . ?
C3 C4 1.355(10) . ?
C4 F4 1.345(8) . ?
C4 C5 1.368(9) . ?
C5 F5 1.352(7) . ?
C7 O1 1.329(8) . ?
O1 C8 1.450(9) . ?
